data_4500025
loop_
_publ_author_name
'Duong, Adam'
'Val\'erie M\'etivaud'
'Maris, Thierry'
'Wuest,James D'

_publ_section_title
;
 Surrogates of 2,2'-Bipyridine Designed to Chelate Ag(I) and Create
 Metallotectons for Engineering Hydrogen-Bonded Crystals
;
_journal_name_full 'Cryst. Growth & Design'
_journal_page_first 2026
_journal_page_last 2034
_journal_paper_doi 10.1021/cg2003194
_journal_volume 11
_journal_year 2011
_chemical_compound_source 'Synthesized by the authors. See text'
_chemical_formula_moiety 'C7 H7 N7'
_chemical_formula_sum 'C7 H7 N7'
_chemical_formula_weight 189.20
_chemical_name_systematic
; 
 ? 
;
_space_group_IT_number 14
_symmetry_cell_setting monoclinic
_symmetry_space_group_name_Hall '-P 2yn'
_symmetry_space_group_name_H-M 'P 1 21/n 1'
_atom_sites_solution_hydrogens geom
_atom_sites_solution_primary direct
_atom_sites_solution_secondary difmap
_audit_creation_method SHELXL-97
_cell_angle_alpha 90
_cell_angle_beta 103.304(3)
_cell_angle_gamma 90
_cell_formula_units_Z 4
_cell_length_a 9.0902(6)
_cell_length_b 6.8526(4)
_cell_length_c 12.9990(8)
_cell_measurement_reflns_used 5037
_cell_measurement_temperature 150
_cell_measurement_theta_max 69.62
_cell_measurement_theta_min 5.40
_cell_volume 788.00(9)
_computing_cell_refinement 'SAINT V7.68A(Bruker AXS, 2009)'
_computing_data_collection 'APEX2  (Bruker AXS, 2009)'
_computing_data_reduction 'SAINT V7.68A(Bruker AXS, 2009)'
_computing_molecular_graphics 'SHELXTL v6.12 (Bruker AXS, 2001)'
_computing_publication_material 'UdMX (Maris, 2004)'
_computing_structure_refinement 'SHELXL97 (Sheldrick, 2008)'
_computing_structure_solution 'SHELXS97 (Sheldrick, 2008)'
_diffrn_ambient_temperature 150
_diffrn_detector_area_resol_mean 8.3
_diffrn_measured_fraction_theta_full 0.998
_diffrn_measured_fraction_theta_max 0.998
_diffrn_measurement_device_type 'Bruker Microstar'
_diffrn_measurement_method \w
_diffrn_radiation_monochromator 'Helios optics'
_diffrn_radiation_source 'Rotating Anode'
_diffrn_radiation_type CuK\a
_diffrn_radiation_wavelength 1.54178
_diffrn_reflns_av_R_equivalents 0.039
_diffrn_reflns_av_sigmaI/netI 0.0200
_diffrn_reflns_limit_h_max 11
_diffrn_reflns_limit_h_min -11
_diffrn_reflns_limit_k_max 8
_diffrn_reflns_limit_k_min -8
_diffrn_reflns_limit_l_max 15
_diffrn_reflns_limit_l_min -15
_diffrn_reflns_number 16462
_diffrn_reflns_theta_full 69.87
_diffrn_reflns_theta_max 69.87
_diffrn_reflns_theta_min 5.40
_exptl_absorpt_coefficient_mu 0.936
_exptl_absorpt_correction_T_max 0.9723
_exptl_absorpt_correction_T_min 0.8427
_exptl_absorpt_correction_type multi-scan
_exptl_absorpt_process_details 'Sadabs (Sheldrick, 2008)'
_exptl_crystal_colour Colorless
_exptl_crystal_density_diffrn 1.595
_exptl_crystal_density_method 'not measured'
_exptl_crystal_description Block
_exptl_crystal_F_000 392
_exptl_crystal_size_max 0.06
_exptl_crystal_size_mid 0.06
_exptl_crystal_size_min 0.03
_refine_diff_density_max 0.335
_refine_diff_density_min -0.332
_refine_diff_density_rms 0.060
_refine_ls_extinction_method none
_refine_ls_goodness_of_fit_ref 1.111
_refine_ls_hydrogen_treatment constr
_refine_ls_matrix_type full
_refine_ls_number_parameters 127
_refine_ls_number_reflns 1481
_refine_ls_number_restraints 0
_refine_ls_restrained_S_all 1.111
_refine_ls_R_factor_all 0.0423
_refine_ls_R_factor_gt 0.0359
_refine_ls_shift/su_max 0.000
_refine_ls_shift/su_mean 0.000
_refine_ls_structure_factor_coef Fsqd
_refine_ls_weighting_details 'calc w=1/[\s^2^(Fo^2^)+(0.0687P)^2^+0.2779P] where P=(Fo^2^+2Fc^2^)/3'
_refine_ls_weighting_scheme calc
_refine_ls_wR_factor_gt 0.1021
_refine_ls_wR_factor_ref 0.1178
_reflns_number_gt 1283
_reflns_number_total 1481
_reflns_threshold_expression I>2\s(I)
_cod_data_source_file deposit.cif
_cod_data_source_block adam41
_cod_original_sg_symbol_H-M P21/n
_cod_database_code 4500025

loop_
_symmetry_equiv_pos_as_xyz
'x, y, z'
'-x+1/2, y+1/2, -z+1/2'
'-x, -y, -z'
'x-1/2, -y-1/2, z-1/2'

loop_
_atom_site_label
_atom_site_type_symbol
_atom_site_fract_x
_atom_site_fract_y
_atom_site_fract_z
_atom_site_U_iso_or_equiv
_atom_site_adp_type
_atom_site_occupancy
_atom_site_symmetry_multiplicity
_atom_site_calc_flag
_atom_site_refinement_flags
C1 C 1.38650(16) 0.4154(2) 0.09200(12) 0.0225(4) Uani 1 1 d .
H1 H 1.4881 0.4539 0.0962 0.027 Uiso 1 1 calc R
C2 C 1.33299(17) 0.4098(2) 0.18362(13) 0.0241(4) Uani 1 1 d .
H2 H 1.3992 0.4457 0.2486 0.029 Uiso 1 1 calc R
C3 C 1.10394(15) 0.3070(2) 0.08968(11) 0.0176(3) Uani 1 1 d .
C4 C 1.15819(16) 0.3135(2) -0.00179(12) 0.0195(3) Uani 1 1 d .
H4 H 1.0924 0.2776 -0.0669 0.023 Uiso 1 1 calc R
C5 C 0.94619(16) 0.2415(2) 0.08666(11) 0.0168(3) Uani 1 1 d .
C6 C 0.76749(16) 0.1575(2) 0.17250(11) 0.0177(3) Uani 1 1 d .
C7 C 0.72154(15) 0.1285(2) -0.00560(11) 0.0179(3) Uani 1 1 d .
N1 N 1.29935(14) 0.36815(19) -0.00180(10) 0.0212(3) Uani 1 1 d .
N2 N 1.19235(14) 0.35599(19) 0.18391(10) 0.0219(3) Uani 1 1 d .
N3 N 0.86194(13) 0.19368(18) -0.00782(9) 0.0182(3) Uani 1 1 d .
N4 N 0.90658(13) 0.23513(18) 0.17929(10) 0.0189(3) Uani 1 1 d .
N5 N 0.67249(13) 0.09923(18) 0.08349(9) 0.0189(3) Uani 1 1 d .
N6 N 0.62571(14) 0.08854(19) -0.09660(10) 0.0217(3) Uani 1 1 d .
H6A H 0.5345 0.0449 -0.0970 0.026 Uiso 1 1 calc R
H6B H 0.6533 0.1057 -0.1566 0.026 Uiso 1 1 calc R
N7 N 0.72020(14) 0.1411(2) 0.26283(10) 0.0228(3) Uani 1 1 d .
H7A H 0.6299 0.0936 0.2617 0.027 Uiso 1 1 calc R
H7B H 0.7796 0.1779 0.3231 0.027 Uiso 1 1 calc R

loop_
_atom_site_aniso_label
_atom_site_aniso_U_11
_atom_site_aniso_U_22
_atom_site_aniso_U_33
_atom_site_aniso_U_23
_atom_site_aniso_U_13
_atom_site_aniso_U_12
C1 0.0165(7) 0.0246(8) 0.0263(8) -0.0007(6) 0.0048(6) -0.0022(6)
C2 0.0187(8) 0.0297(8) 0.0229(8) -0.0053(6) 0.0025(6) -0.0052(6)
C3 0.0173(7) 0.0172(7) 0.0180(7) -0.0005(5) 0.0034(6) 0.0005(5)
C4 0.0176(7) 0.0219(8) 0.0186(8) 0.0006(5) 0.0032(6) -0.0003(5)
C5 0.0167(7) 0.0167(7) 0.0172(7) 0.0010(5) 0.0041(5) 0.0018(5)
C6 0.0167(7) 0.0193(7) 0.0175(7) 0.0014(5) 0.0045(5) 0.0018(5)
C7 0.0174(7) 0.0176(7) 0.0185(7) 0.0006(5) 0.0040(6) 0.0009(5)
N1 0.0187(6) 0.0241(7) 0.0216(7) 0.0006(5) 0.0065(5) -0.0006(5)
N2 0.0179(6) 0.0282(7) 0.0193(7) -0.0033(5) 0.0035(5) -0.0034(5)
N3 0.0163(6) 0.0214(6) 0.0164(6) 0.0000(5) 0.0031(5) -0.0017(5)
N4 0.0162(6) 0.0236(7) 0.0169(6) 0.0001(5) 0.0041(5) -0.0001(5)
N5 0.0169(6) 0.0234(7) 0.0165(7) 0.0001(5) 0.0042(5) -0.0016(5)
N6 0.0166(6) 0.0318(7) 0.0165(7) 0.0003(5) 0.0034(5) -0.0064(5)
N7 0.0184(6) 0.0344(7) 0.0162(7) -0.0011(5) 0.0053(5) -0.0056(5)

loop_
_atom_type_symbol
_atom_type_description
_atom_type_scat_dispersion_real
_atom_type_scat_dispersion_imag
_atom_type_scat_source
C C 0.0181 0.0091 'International Tables Vol C Tables 4.2.6.8 and 6.1.1.4'
H H 0.0000 0.0000 'International Tables Vol C Tables 4.2.6.8 and 6.1.1.4'
N N 0.0311 0.0180 'International Tables Vol C Tables 4.2.6.8 and 6.1.1.4'

loop_
_geom_angle_atom_site_label_1
_geom_angle_atom_site_label_2
_geom_angle_atom_site_label_3
_geom_angle
_geom_angle_publ_flag
N1 C1 C2 121.82(13) y
N1 C1 H1 119.1 ?
C2 C1 H1 119.1 ?
N2 C2 C1 122.47(14) y
N2 C2 H2 118.8 ?
C1 C2 H2 118.8 ?
N2 C3 C4 121.11(13) y
N2 C3 C5 117.91(13) y
C4 C3 C5 120.97(13) y
N1 C4 C3 122.61(13) y
N1 C4 H4 118.7 ?
C3 C4 H4 118.7 ?
N3 C5 N4 127.41(13) y
N3 C5 C3 116.32(12) y
N4 C5 C3 116.26(12) y
N5 C6 N7 117.30(13) y
N5 C6 N4 125.53(13) y
N7 C6 N4 117.16(13) y
N6 C7 N5 117.14(13) y
N6 C7 N3 118.44(13) y
N5 C7 N3 124.41(13) y
C1 N1 C4 115.89(13) y
C2 N2 C3 116.10(13) y
C5 N3 C7 113.91(12) y
C5 N4 C6 113.27(12) y
C6 N5 C7 115.08(12) y
C7 N6 H6A 120.0 ?
C7 N6 H6B 120.0 ?
H6A N6 H6B 120.0 ?
C6 N7 H7A 120.0 ?
C6 N7 H7B 120.0 ?
H7A N7 H7B 120.0 ?

loop_
_geom_bond_atom_site_label_1
_geom_bond_atom_site_label_2
_geom_bond_distance
_geom_bond_publ_flag
C1 N1 1.332(2) y
C1 C2 1.387(2) y
C1 H1 0.9500 ?
C2 N2 1.3313(19) y
C2 H2 0.9500 ?
C3 N2 1.3437(19) y
C3 C4 1.389(2) y
C3 C5 1.495(2) y
C4 N1 1.3368(19) y
C4 H4 0.9500 ?
C5 N3 1.3301(18) y
C5 N4 1.3346(19) y
C6 N5 1.3355(18) y
C6 N7 1.3448(19) y
C6 N4 1.3559(19) y
C7 N6 1.3263(18) y
C7 N5 1.3483(19) y
C7 N3 1.3587(18) y
N6 H6a 0.8800 ?
N6 H6b 0.8800 ?
N7 H7a 0.8800 ?
N7 H7b 0.8800 ?

loop_
_geom_hbond_atom_site_label_D
_geom_hbond_atom_site_label_H
_geom_hbond_atom_site_label_A
_geom_hbond_distance_DH
_geom_hbond_distance_HA
_geom_hbond_distance_DA
_geom_hbond_angle_DHA
_geom_hbond_site_symmetry_A
N6 H6B N2 0.88 2.2 3.0737(18) 172.9 4_565
N6 H6A N5 0.88 2.17 3.0406(18) 171.2 3_655
N7 H7A N4 0.88 2.62 3.1674(18) 121.5 2_645
N7 H7B N1 0.88 2.26 2.9783(18) 138.2 4_566

loop_
_geom_torsion_atom_site_label_1
_geom_torsion_atom_site_label_2
_geom_torsion_atom_site_label_3
_geom_torsion_atom_site_label_4
_geom_torsion
_geom_torsion_publ_flag
N1 C1 C2 N2 0.5(2) y
N2 C3 C4 N1 -0.1(2) y
C5 C3 C4 N1 -178.84(13) y
N2 C3 C5 N3 -179.84(12) y
C4 C3 C5 N3 -1.1(2) y
N2 C3 C5 N4 -0.67(19) y
C4 C3 C5 N4 178.10(13) y
C2 C1 N1 C4 -0.6(2) y
C3 C4 N1 C1 0.5(2) y
C1 C2 N2 C3 -0.1(2) y
C4 C3 N2 C2 -0.1(2) y
C5 C3 N2 C2 178.68(13) y
N4 C5 N3 C7 -1.3(2) y
C3 C5 N3 C7 177.77(12) y
N6 C7 N3 C5 175.94(13) y
N5 C7 N3 C5 -4.8(2) y
N3 C5 N4 C6 4.9(2) y
C3 C5 N4 C6 -174.20(12) y
N5 C6 N4 C5 -2.9(2) y
N7 C6 N4 C5 178.38(12) y
N7 C6 N5 C7 176.47(12) y
N4 C6 N5 C7 -2.2(2) y
N6 C7 N5 C6 -174.34(13) y
N3 C7 N5 C6 6.4(2) y

loop_
_cod_related_entry_id
_cod_related_entry_database
_cod_related_entry_code
1 ChemSpider 129146
